data_7018678
loop_
_publ_author_name
'Hirai, Kenji'
'Uehara, Hiromitsu'
'Kitagawa, Susumu'
'Furukawa, Shuhei'

_publ_section_title
;
 Redox reaction in two-dimensional porous coordination polymers based on
 ferrocenedicarboxylates.
;
_journal_issue 14
_journal_name_full 'Dalton transactions (Cambridge, England : 2003)'
_journal_page_first 3924
_journal_page_last 3927
_journal_paper_doi 10.1039/c2dt12304e
_journal_volume 41
_journal_year 2012
_chemical_formula_moiety 'C22 H16 Fe N2 O4 Zn'
_chemical_formula_sum 'C22 H16 Fe N2 O4 Zn'
_chemical_formula_weight 493.61
_space_group_IT_number 14
_symmetry_cell_setting monoclinic
_symmetry_Int_Tables_number 14
_symmetry_space_group_name_Hall '-P 2ybc'
_symmetry_space_group_name_H-M 'P 1 21/c 1'
_atom_sites_solution_hydrogens geom
_atom_sites_solution_primary direct
_atom_sites_solution_secondary difmap
_cell_angle_alpha 90.0000
_cell_angle_beta 112.970(5)
_cell_angle_gamma 90.0000
_cell_formula_units_Z 4
_cell_length_a 11.367(5)
_cell_length_b 24.599(9)
_cell_length_c 9.050(4)
_cell_measurement_reflns_used 3925
_cell_measurement_temperature 223
_cell_measurement_theta_max 27.46
_cell_measurement_theta_min 3.16
_cell_volume 2329.9(17)
_computing_cell_refinement CrystalClear
_computing_data_collection 'CrystalClear (Rigaku Inc., 2008)'
_computing_data_reduction CrystalClear
_computing_molecular_graphics 'CrystalStructure 4.0'
_computing_publication_material 'CrystalStructure 4.0 (Rigaku, 2010)'
_computing_structure_refinement 'SHELXL97 (Sheldrick, 2008)'
_computing_structure_solution 'SIR92 (Altomare, et al., 1994)'
_diffrn_ambient_temperature 223
_diffrn_detector_area_resol_mean 7.111
_diffrn_measured_fraction_theta_full 0.982
_diffrn_measured_fraction_theta_max 0.982
_diffrn_measurement_device_type 'Rigaku Saturn724'
_diffrn_measurement_method \w
_diffrn_radiation_type 'Mo K\a'
_diffrn_radiation_wavelength 0.71075
_diffrn_reflns_av_R_equivalents 0.1048
_diffrn_reflns_limit_h_max 11
_diffrn_reflns_limit_h_min -14
_diffrn_reflns_limit_k_max 31
_diffrn_reflns_limit_k_min -29
_diffrn_reflns_limit_l_max 11
_diffrn_reflns_limit_l_min -11
_diffrn_reflns_number 18720
_diffrn_reflns_theta_full 27.59
_diffrn_reflns_theta_max 27.59
_diffrn_standards_number 0
_exptl_absorpt_coefficient_mu 1.679
_exptl_absorpt_correction_T_max 0.715
_exptl_absorpt_correction_T_min 0.567
_exptl_absorpt_correction_type multi-scan
_exptl_absorpt_process_details 'REQAB (Rigaku, 1998)'
_exptl_crystal_colour brown
_exptl_crystal_density_diffrn 1.407
_exptl_crystal_density_method 'not measured'
_exptl_crystal_description prism
_exptl_crystal_F_000 1000.00
_exptl_crystal_size_max 0.020
_exptl_crystal_size_mid 0.020
_exptl_crystal_size_min 0.020
_platon_squeeze_details
;
;
_refine_diff_density_max 0.990
_refine_diff_density_min -0.630
_refine_ls_extinction_method none
_refine_ls_goodness_of_fit_ref 0.914
_refine_ls_hydrogen_treatment constr
_refine_ls_number_parameters 271
_refine_ls_number_reflns 5308
_refine_ls_number_restraints 0
_refine_ls_R_factor_gt 0.0763
_refine_ls_shift/su_max 0.000
_refine_ls_structure_factor_coef Fsqd
_refine_ls_weighting_details 'w = 1/[\s^2^(Fo^2^)+(0.0997P)^2^+0.0000P] where P=(Fo^2^+2Fc^2^)/3'
_refine_ls_weighting_scheme calc
_refine_ls_wR_factor_ref 0.2108
_reflns_number_gt 2538
_reflns_number_total 5308
_reflns_threshold_expression F^2^>2.0\s(F^2^)
_cod_data_source_file c2dt12304e.txt
_cod_data_source_block '__Zn_Fcdc_bpy'
_cod_original_cell_volume 2330.0(16)
_cod_database_code 7018678

loop_
_symmetry_equiv_pos_site_id
_symmetry_equiv_pos_as_xyz
1 +X,+Y,+Z
2 -X,1/2+Y,1/2-Z
3 -X,-Y,-Z
4 +X,1/2-Y,1/2+Z

loop_
_atom_site_label
_atom_site_type_symbol
_atom_site_fract_x
_atom_site_fract_y
_atom_site_fract_z
_atom_site_U_iso_or_equiv
_atom_site_adp_type
_atom_site_occupancy
_atom_site_symmetry_multiplicity
_atom_site_calc_flag
_atom_site_refinement_flags
Zn1 Zn 0.94123(7) 0.45214(3) 0.29939(9) 0.0345(3) Uani 1.0 4 d .
Fe1 Fe 0.97543(11) 0.32205(4) -0.16912(13) 0.0490(4) Uani 1.0 4 d .
O1 O 0.8622(5) 0.43022(18) 0.0490(6) 0.0511(13) Uani 1.0 4 d .
O2 O 0.9255(5) 0.36162(18) 0.2157(7) 0.0517(13) Uani 1.0 4 d .
O3 O 1.0085(5) 0.4229(2) -0.4726(6) 0.0572(14) Uani 1.0 4 d .
O4 O 1.0783(5) 0.46770(18) -0.2390(7) 0.0508(13) Uani 1.0 4 d .
N1 N 0.7530(5) 0.4519(2) 0.3019(7) 0.0426(14) Uani 1.0 4 d .
N2 N 0.1306(5) 0.4506(2) 0.3063(7) 0.0410(14) Uani 1.0 4 d .
C1 C 0.8834(7) 0.3810(3) 0.0776(9) 0.0451(18) Uani 1.0 4 d .
C2 C 0.8518(7) 0.3428(3) -0.0613(9) 0.0439(17) Uani 1.0 4 d .
C3 C 0.7984(7) 0.3573(3) -0.2282(10) 0.056(2) Uani 1.0 4 d .
C4 C 0.7867(8) 0.3078(3) -0.3194(10) 0.060(3) Uani 1.0 4 d .
C5 C 0.8368(8) 0.2648(3) -0.2081(10) 0.054(2) Uani 1.0 4 d .
C6 C 0.8753(8) 0.2854(3) -0.0514(10) 0.056(2) Uani 1.0 4 d .
C7 C 1.0544(6) 0.4252(3) -0.3231(9) 0.0372(16) Uani 1.0 4 d .
C8 C 1.0895(7) 0.3724(3) -0.2357(9) 0.0408(16) Uani 1.0 4 d .
C9 C 1.0829(8) 0.3209(3) -0.3045(10) 0.052(2) Uani 1.0 4 d .
C10 C 1.1289(9) 0.2820(3) -0.1804(13) 0.078(3) Uani 1.0 4 d .
C11 C 1.1649(9) 0.3099(4) -0.0323(11) 0.072(3) Uani 1.0 4 d .
C12 C 1.1402(7) 0.3659(3) -0.0663(9) 0.0476(18) Uani 1.0 4 d .
C13 C 0.6685(8) 0.4900(4) 0.2339(13) 0.087(4) Uani 1.0 4 d .
C14 C 0.5478(8) 0.4905(4) 0.2329(15) 0.105(5) Uani 1.0 4 d .
C15 C 0.5061(6) 0.4498(3) 0.3021(9) 0.0401(16) Uani 1.0 4 d .
C16 C 0.5933(7) 0.4093(3) 0.3716(12) 0.070(3) Uani 1.0 4 d .
C17 C 0.7136(7) 0.4131(3) 0.3693(11) 0.067(3) Uani 1.0 4 d .
C18 C 0.3766(6) 0.4492(3) 0.3029(9) 0.0425(17) Uani 1.0 4 d .
C19 C 0.2868(6) 0.4877(3) 0.2173(9) 0.0472(18) Uani 1.0 4 d .
C20 C 0.1657(6) 0.4875(3) 0.2221(10) 0.0473(19) Uani 1.0 4 d .
C21 C 0.2143(7) 0.4116(3) 0.3816(10) 0.057(3) Uani 1.0 4 d .
C22 C 0.3349(7) 0.4090(3) 0.3798(11) 0.067(3) Uani 1.0 4 d .
H3 H 0.7729 0.3943 -0.2727 0.0670 Uiso 1.0 4 calc R
H4 H 0.7526 0.3047 -0.4378 0.0720 Uiso 1.0 4 calc R
H5 H 0.8428 0.2263 -0.2364 0.0648 Uiso 1.0 4 calc R
H6 H 0.9125 0.2639 0.0487 0.0674 Uiso 1.0 4 calc R
H9 H 1.0507 0.3130 -0.4209 0.0624 Uiso 1.0 4 calc R
H10 H 1.1354 0.2423 -0.1943 0.0939 Uiso 1.0 4 calc R
H11 H 1.2007 0.2933 0.0758 0.0863 Uiso 1.0 4 calc R
H12 H 1.1557 0.3954 0.0137 0.0571 Uiso 1.0 4 calc R
H13 H 0.6922 0.5188 0.1828 0.1044 Uiso 1.0 4 calc R
H14 H 0.4926 0.5195 0.1834 0.1259 Uiso 1.0 4 calc R
H16 H 0.5713 0.3794 0.4202 0.0838 Uiso 1.0 4 calc R
H17 H 0.7721 0.3854 0.4206 0.0805 Uiso 1.0 4 calc R
H19 H 0.3076 0.5140 0.1559 0.0566 Uiso 1.0 4 calc R
H20 H 0.1065 0.5143 0.1644 0.0568 Uiso 1.0 4 calc R
H21 H 0.1899 0.3849 0.4382 0.0689 Uiso 1.0 4 calc R
H22 H 0.3894 0.3800 0.4308 0.0808 Uiso 1.0 4 calc R

loop_
_atom_site_aniso_label
_atom_site_aniso_U_11
_atom_site_aniso_U_22
_atom_site_aniso_U_33
_atom_site_aniso_U_12
_atom_site_aniso_U_13
_atom_site_aniso_U_23
Zn1 0.0284(4) 0.0392(5) 0.0410(5) -0.0008(4) 0.0191(4) -0.0017(4)
Fe1 0.0638(8) 0.0422(6) 0.0527(8) 0.0028(5) 0.0354(6) -0.0009(5)
O1 0.063(4) 0.042(3) 0.057(4) 0.002(3) 0.032(3) -0.002(3)
O2 0.061(4) 0.048(3) 0.055(4) -0.004(3) 0.033(3) -0.004(3)
O3 0.056(4) 0.078(4) 0.037(3) -0.004(3) 0.017(3) 0.006(3)
O4 0.044(3) 0.042(3) 0.074(4) -0.005(3) 0.031(3) -0.006(3)
N1 0.034(3) 0.047(4) 0.054(4) -0.000(3) 0.025(3) 0.003(3)
N2 0.030(3) 0.043(3) 0.056(4) -0.003(3) 0.023(3) 0.008(3)
C1 0.049(5) 0.055(5) 0.043(5) 0.002(4) 0.032(4) 0.012(4)
C2 0.051(5) 0.044(4) 0.047(5) -0.001(4) 0.029(4) -0.004(4)
C3 0.053(5) 0.056(5) 0.070(6) 0.004(4) 0.036(5) 0.001(5)
C4 0.069(6) 0.070(6) 0.047(5) -0.010(5) 0.029(5) -0.009(5)
C5 0.081(6) 0.038(4) 0.055(5) -0.014(4) 0.039(5) -0.013(4)
C6 0.075(6) 0.041(4) 0.070(6) 0.011(4) 0.048(5) 0.012(4)
C7 0.020(3) 0.047(4) 0.053(5) -0.002(3) 0.023(4) 0.000(4)
C8 0.038(4) 0.036(4) 0.050(5) 0.006(3) 0.019(4) -0.001(4)
C9 0.073(6) 0.035(4) 0.057(5) 0.003(4) 0.034(5) 0.001(4)
C10 0.113(8) 0.031(4) 0.123(9) 0.018(5) 0.082(8) 0.015(5)
C11 0.082(7) 0.080(6) 0.057(6) 0.034(5) 0.031(5) 0.027(5)
C12 0.044(5) 0.052(5) 0.046(5) 0.012(4) 0.017(4) 0.007(4)
C13 0.034(5) 0.082(6) 0.157(10) 0.016(5) 0.050(6) 0.065(7)
C14 0.049(6) 0.101(8) 0.187(13) 0.028(5) 0.070(7) 0.080(8)
C15 0.029(4) 0.047(4) 0.051(5) 0.001(3) 0.023(4) 0.006(4)
C16 0.042(5) 0.056(5) 0.127(9) 0.009(4) 0.050(6) 0.036(5)
C17 0.038(5) 0.067(5) 0.110(8) 0.025(4) 0.044(5) 0.038(5)
C18 0.032(4) 0.048(4) 0.056(5) -0.005(3) 0.026(4) 0.006(4)
C19 0.031(4) 0.050(4) 0.063(6) 0.012(4) 0.021(4) 0.015(4)
C20 0.031(4) 0.049(5) 0.069(6) 0.013(3) 0.026(4) 0.010(4)
C21 0.041(5) 0.059(5) 0.079(6) 0.014(4) 0.031(5) 0.031(5)
C22 0.038(5) 0.074(6) 0.098(7) 0.027(4) 0.035(5) 0.050(5)

loop_
_atom_type_symbol
_atom_type_description
_atom_type_scat_dispersion_real
_atom_type_scat_dispersion_imag
_atom_type_scat_source
C C 0.0033 0.0016
;
International Tables for Crystallography
(1992, Vol. C, Tables 4.2.6.8 and 6.1.1.4)
;
H H 0.0000 0.0000
;
International Tables for Crystallography
(1992, Vol. C, Table 6.1.1.4)
;
N N 0.0061 0.0033
;
International Tables for Crystallography
(1992, Vol. C, Tables 4.2.6.8 and 6.1.1.4)
;
O O 0.0106 0.0060
;
International Tables for Crystallography
(1992, Vol. C, Tables 4.2.6.8 and 6.1.1.4)
;
Zn Zn 0.2839 1.4301
;
International Tables for Crystallography
(1992, Vol. C, Tables 4.2.6.8 and 6.1.1.4)
;
Fe Fe 0.3463 0.8444
;
International Tables for Crystallography
(1992, Vol. C, Tables 4.2.6.8 and 6.1.1.4)
;

loop_
_geom_angle_atom_site_label_1
_geom_angle_atom_site_label_2
_geom_angle_atom_site_label_3
_geom_angle
_geom_angle_publ_flag
_geom_angle_site_symmetry_1
_geom_angle_site_symmetry_3
O1 Zn1 O3 144.78(19) yes . 1_556
O1 Zn1 O4 90.2(2) yes . 3_765
O1 Zn1 N1 90.1(3) yes . .
O1 Zn1 N2 91.6(3) yes . 1_655
O3 Zn1 O4 125.0(2) yes 1_556 3_765
O3 Zn1 N1 88.3(3) yes 1_556 .
O3 Zn1 N2 89.3(3) yes 1_556 1_655
O4 Zn1 N1 90.1(2) yes 3_765 .
O4 Zn1 N2 91.6(2) yes 3_765 1_655
N1 Zn1 N2 177.6(3) yes . 1_655
C2 Fe1 C3 40.8(4) yes . .
C2 Fe1 C4 68.3(4) yes . .
C2 Fe1 C5 68.2(4) yes . .
C2 Fe1 C6 40.8(3) yes . .
C2 Fe1 C8 128.1(3) yes . .
C2 Fe1 C9 164.9(3) yes . .
C2 Fe1 C10 153.7(4) yes . .
C2 Fe1 C11 120.0(4) yes . .
C2 Fe1 C12 109.1(3) yes . .
C3 Fe1 C4 41.0(4) yes . .
C3 Fe1 C5 68.6(3) yes . .
C3 Fe1 C6 68.6(4) yes . .
C3 Fe1 C8 109.6(3) yes . .
C3 Fe1 C9 127.1(4) yes . .
C3 Fe1 C10 163.2(4) yes . .
C3 Fe1 C11 155.4(4) yes . .
C3 Fe1 C12 121.6(3) yes . .
C4 Fe1 C5 40.3(3) yes . .
C4 Fe1 C6 67.9(4) yes . .
C4 Fe1 C8 121.5(3) yes . .
C4 Fe1 C9 108.2(4) yes . .
C4 Fe1 C10 124.8(4) yes . .
C4 Fe1 C11 161.5(4) yes . .
C4 Fe1 C12 156.6(3) yes . .
C5 Fe1 C6 40.2(4) yes . .
C5 Fe1 C8 154.5(4) yes . .
C5 Fe1 C9 119.3(4) yes . .
C5 Fe1 C10 106.0(4) yes . .
C5 Fe1 C11 124.4(4) yes . .
C5 Fe1 C12 162.3(3) yes . .
C6 Fe1 C8 164.7(3) yes . .
C6 Fe1 C9 153.0(3) yes . .
C6 Fe1 C10 118.2(4) yes . .
C6 Fe1 C11 106.8(4) yes . .
C6 Fe1 C12 126.3(4) yes . .
C8 Fe1 C9 40.1(3) yes . .
C8 Fe1 C10 68.0(4) yes . .
C8 Fe1 C11 68.1(4) yes . .
C8 Fe1 C12 40.6(3) yes . .
C9 Fe1 C10 40.5(4) yes . .
C9 Fe1 C11 68.0(4) yes . .
C9 Fe1 C12 67.9(4) yes . .
C10 Fe1 C11 40.6(4) yes . .
C10 Fe1 C12 68.2(4) yes . .
C11 Fe1 C12 40.5(3) yes . .
Zn1 O1 C1 93.3(5) yes . .
Zn1 O3 C7 156.8(5) yes 1_554 .
Zn1 O4 C7 131.9(5) yes 3_765 .
Zn1 N1 C13 122.9(6) yes . .
Zn1 N1 C17 122.2(5) yes . .
C13 N1 C17 114.9(8) yes . .
Zn1 N2 C20 119.4(4) yes 1_455 .
Zn1 N2 C21 122.6(6) yes 1_455 .
C20 N2 C21 117.7(7) yes . .
O1 C1 O2 123.4(7) yes . .
O1 C1 C2 118.3(7) yes . .
O2 C1 C2 118.3(7) yes . .
Fe1 C2 C1 124.6(6) yes . .
Fe1 C2 C3 69.5(5) yes . .
Fe1 C2 C6 69.0(6) yes . .
C1 C2 C3 126.2(6) yes . .
C1 C2 C6 126.0(7) yes . .
C3 C2 C6 107.7(7) yes . .
Fe1 C3 C2 69.7(5) yes . .
Fe1 C3 C4 69.9(5) yes . .
C2 C3 C4 107.2(7) yes . .
Fe1 C4 C3 69.0(4) yes . .
Fe1 C4 C5 68.5(5) yes . .
C3 C4 C5 107.5(7) yes . .
Fe1 C5 C4 71.2(5) yes . .
Fe1 C5 C6 70.2(5) yes . .
C4 C5 C6 109.2(7) yes . .
Fe1 C6 C2 70.2(5) yes . .
Fe1 C6 C5 69.6(6) yes . .
C2 C6 C5 108.3(7) yes . .
O3 C7 O4 126.3(7) yes . .
O3 C7 C8 116.7(6) yes . .
O4 C7 C8 116.9(6) yes . .
Fe1 C8 C7 127.8(5) yes . .
Fe1 C8 C9 69.7(5) yes . .
Fe1 C8 C12 69.6(5) yes . .
C7 C8 C9 126.5(7) yes . .
C7 C8 C12 125.6(6) yes . .
C9 C8 C12 107.9(6) yes . .
Fe1 C9 C8 70.2(6) yes . .
Fe1 C9 C10 69.8(7) yes . .
C8 C9 C10 108.7(8) yes . .
Fe1 C10 C9 69.7(6) yes . .
Fe1 C10 C11 69.8(6) yes . .
C9 C10 C11 107.7(7) yes . .
Fe1 C11 C10 69.5(5) yes . .
Fe1 C11 C12 69.7(5) yes . .
C10 C11 C12 107.9(8) yes . .
Fe1 C12 C8 69.8(4) yes . .
Fe1 C12 C11 69.8(5) yes . .
C8 C12 C11 107.8(7) yes . .
N1 C13 C14 123.9(10) yes . .
C13 C14 C15 121.2(8) yes . .
C14 C15 C16 115.3(8) yes . .
C14 C15 C18 122.4(7) yes . .
C16 C15 C18 122.4(7) yes . .
C15 C16 C17 119.1(8) yes . .
N1 C17 C16 125.5(7) yes . .
C15 C18 C19 120.6(7) yes . .
C15 C18 C22 122.8(6) yes . .
C19 C18 C22 116.4(7) yes . .
C18 C19 C20 120.0(8) yes . .
N2 C20 C19 122.4(6) yes . .
N2 C21 C22 122.8(8) yes . .
C18 C22 C21 120.4(7) yes . .
Fe1 C3 H3 126.386 no . .
C2 C3 H3 126.398 no . .
C4 C3 H3 126.387 no . .
Fe1 C4 H4 126.217 no . .
C3 C4 H4 126.213 no . .
C5 C4 H4 126.223 no . .
Fe1 C5 H5 125.407 no . .
C4 C5 H5 125.403 no . .
C6 C5 H5 125.402 no . .
Fe1 C6 H6 125.834 no . .
C2 C6 H6 125.818 no . .
C5 C6 H6 125.835 no . .
Fe1 C9 H9 125.635 no . .
C8 C9 H9 125.638 no . .
C10 C9 H9 125.639 no . .
Fe1 C10 H10 126.166 no . .
C9 C10 H10 126.165 no . .
C11 C10 H10 126.164 no . .
Fe1 C11 H11 126.063 no . .
C10 C11 H11 126.054 no . .
C12 C11 H11 126.066 no . .
Fe1 C12 H12 126.090 no . .
C8 C12 H12 126.081 no . .
C11 C12 H12 126.090 no . .
N1 C13 H13 118.043 no . .
C14 C13 H13 118.029 no . .
C13 C14 H14 119.395 no . .
C15 C14 H14 119.388 no . .
C15 C16 H16 120.428 no . .
C17 C16 H16 120.431 no . .
N1 C17 H17 117.236 no . .
C16 C17 H17 117.248 no . .
C18 C19 H19 119.985 no . .
C20 C19 H19 119.994 no . .
N2 C20 H20 118.806 no . .
C19 C20 H20 118.802 no . .
N2 C21 H21 118.613 no . .
C22 C21 H21 118.629 no . .
C18 C22 H22 119.815 no . .
C21 C22 H22 119.804 no . .

loop_
_geom_bond_atom_site_label_1
_geom_bond_atom_site_label_2
_geom_bond_distance
_geom_bond_publ_flag
_geom_bond_site_symmetry_2
Zn1 O1 2.155(5) yes .
Zn1 O3 2.031(6) yes 1_556
Zn1 O4 2.035(5) yes 3_765
Zn1 N1 2.149(7) yes .
Zn1 N2 2.129(6) yes 1_655
Fe1 C2 2.063(9) yes .
Fe1 C3 2.061(8) yes .
Fe1 C4 2.073(8) yes .
Fe1 C5 2.039(8) yes .
Fe1 C6 2.047(10) yes .
Fe1 C8 2.047(8) yes .
Fe1 C9 2.040(11) yes .
Fe1 C10 2.041(11) yes .
Fe1 C11 2.045(9) yes .
Fe1 C12 2.044(7) yes .
O1 C1 1.242(9) yes .
O2 C1 1.246(9) yes .
O3 C7 1.247(9) yes .
O4 C7 1.259(9) yes .
N1 C13 1.312(10) yes .
N1 C17 1.302(11) yes .
N2 C20 1.343(11) yes .
N2 C21 1.334(9) yes .
C1 C2 1.497(11) yes .
C2 C3 1.436(11) yes .
C2 C6 1.433(10) yes .
C3 C4 1.449(12) yes .
C4 C5 1.417(11) yes .
C5 C6 1.405(12) yes .
C7 C8 1.491(9) yes .
C8 C9 1.401(10) yes .
C8 C12 1.421(11) yes .
C9 C10 1.412(12) yes .
C10 C11 1.418(14) yes .
C11 C12 1.416(11) yes .
C13 C14 1.368(14) yes .
C14 C15 1.362(14) yes .
C15 C16 1.372(10) yes .
C15 C18 1.475(11) yes .
C16 C17 1.379(13) yes .
C18 C19 1.386(9) yes .
C18 C22 1.394(12) yes .
C19 C20 1.395(11) yes .
C21 C22 1.379(13) yes .
C3 H3 0.990 no .
C4 H4 0.990 no .
C5 H5 0.990 no .
C6 H6 0.990 no .
C9 H9 0.990 no .
C10 H10 0.990 no .
C11 H11 0.990 no .
C12 H12 0.990 no .
C13 H13 0.940 no .
C14 H14 0.940 no .
C16 H16 0.940 no .
C17 H17 0.940 no .
C19 H19 0.940 no .
C20 H20 0.940 no .
C21 H21 0.940 no .
C22 H22 0.940 no .

loop_
_geom_contact_atom_site_label_1
_geom_contact_atom_site_label_2
_geom_contact_distance
_geom_contact_publ_flag
_geom_contact_site_symmetry_2
Zn1 O2 2.336(5) no .
Zn1 O3 3.395(5) no 3_765
O1 C3 2.935(10) no .
O1 C13 3.563(13) no .
O1 C19 3.092(8) no 3_665
O1 C20 3.482(8) no 1_655
O1 C20 3.099(10) no 3_665
O2 O3 3.007(8) no 1_556
O2 N1 3.253(9) no .
O2 N2 3.066(7) no 1_655
O2 C5 3.421(9) no 4_555
O2 C6 2.935(10) no .
O2 C17 3.457(12) no .
O2 C21 3.270(9) no 1_655
O3 C9 2.886(9) no .
O3 C17 3.098(9) no 1_554
O3 C21 3.114(12) no 1_654
O4 C12 2.889(9) no .
O4 C13 3.044(11) no 3_765
O4 C20 3.042(10) no 3_665
N1 C1 3.422(12) no .
N1 C15 2.807(10) no .
N2 C1 3.251(8) no 1_455
N2 C18 2.808(10) no .
C4 C6 3.511(13) no 4_554
C5 C6 3.525(14) no 4_554
C7 C13 3.598(11) no 3_765
C13 C16 2.657(14) no .
C14 C17 2.624(12) no .
C14 C19 2.915(13) no .
C16 C22 2.966(13) no .
C19 C21 2.712(12) no .
C20 C22 2.706(10) no .
Zn1 H13 3.0789 no .
Zn1 H17 3.0405 no .
Zn1 H20 3.0241 no 1_655
Zn1 H21 3.0885 no 1_655
Fe1 H6 3.1747 no 4_554
O1 H3 2.8252 no .
O1 H12 3.5777 no .
O1 H13 3.4310 no .
O1 H19 2.5004 no 3_665
O1 H20 3.2880 no 1_655
O1 H20 2.5017 no 3_665
O2 H5 2.4633 no 4_555
O2 H6 2.8121 no .
O2 H9 3.2580 no 1_556
O2 H10 3.3724 no 4_555
O2 H17 3.0566 no .
O2 H21 2.9482 no 1_655
O3 H9 2.7537 no .
O3 H17 2.6421 no 1_554
O3 H21 2.6615 no 1_654
O4 H12 2.7568 no .
O4 H13 2.4777 no 3_765
O4 H20 2.4836 no 3_665
N1 H14 3.1939 no .
N1 H16 3.2121 no .
N2 H12 3.0864 no 1_455
N2 H19 3.2361 no .
N2 H22 3.2174 no .
C1 H3 2.9377 no .
C1 H5 3.2586 no 4_555
C1 H6 2.9222 no .
C1 H12 3.3825 no .
C1 H19 3.5032 no 3_665
C1 H20 3.4131 no 3_665
C2 H4 3.2798 no .
C2 H5 3.2560 no .
C2 H5 3.4322 no 4_555
C2 H12 3.4989 no .
C3 H5 3.2680 no .
C3 H6 3.2725 no .
C3 H16 3.2666 no 1_554
C3 H17 3.1502 no 1_554
C3 H19 3.5377 no 3_665
C3 H20 3.3154 no 3_665
C4 H6 3.2541 no .
C4 H6 2.8133 no 4_554
C4 H9 3.4670 no .
C4 H16 3.1858 no 1_554
C4 H17 2.9839 no 1_554
C5 H3 3.2680 no .
C5 H4 3.4143 no 4_555
C5 H6 2.7494 no 4_554
C5 H9 3.3767 no 4_555
C5 H10 3.3924 no .
C6 H3 3.2742 no .
C6 H4 3.2543 no .
C6 H4 3.0056 no 4_555
C6 H5 3.0284 no 4_555
C6 H9 3.0651 no 4_555
C6 H10 3.4919 no 4_555
C6 H11 3.4242 no .
C7 H3 3.4877 no .
C7 H9 2.8919 no .
C7 H12 2.9009 no .
C7 H13 2.9925 no 3_765
C7 H17 3.2901 no 1_554
C7 H20 3.1104 no 3_665
C7 H21 3.2593 no 1_654
C8 H3 3.5236 no .
C8 H10 3.2407 no .
C8 H11 3.2489 no .
C8 H13 3.5529 no 3_765
C8 H21 3.5688 no 1_654
C9 H4 3.4896 no .
C9 H6 2.8033 no 4_554
C9 H11 3.2411 no .
C9 H11 3.4620 no 4_554
C9 H12 3.2366 no .
C9 H21 3.4046 no 1_654
C10 H5 3.3797 no .
C10 H6 2.9370 no 4_554
C10 H11 3.2194 no 4_554
C10 H12 3.2474 no .
C11 H6 3.4194 no .
C11 H9 3.2402 no .
C11 H9 3.5885 no 4_555
C11 H10 3.4527 no 4_555
C12 H9 3.2371 no .
C12 H10 3.2474 no .
C13 H14 3.5036 no 3_665
C13 H16 3.5952 no .
C13 H17 3.0532 no .
C14 H16 3.1728 no .
C14 H17 3.5641 no .
C14 H19 2.6053 no .
C15 H13 3.2102 no .
C15 H17 3.2053 no .
C15 H19 2.6472 no .
C15 H22 2.6960 no .
C16 H3 3.0882 no 1_556
C16 H4 3.2312 no 1_556
C16 H13 3.5965 no .
C16 H14 3.1686 no .
C16 H22 2.6730 no .
C17 H3 3.0764 no 1_556
C17 H4 3.1235 no 1_556
C17 H13 3.0565 no .
C17 H14 3.5630 no .
C18 H12 3.1272 no 1_455
C18 H14 2.6478 no .
C18 H16 2.6730 no .
C18 H20 3.2483 no .
C18 H21 3.2462 no .
C19 H3 3.0666 no 3_665
C19 H12 2.9383 no 1_455
C19 H14 2.5955 no .
C19 H22 3.2189 no .
C20 H3 2.9836 no 3_665
C20 H12 2.9230 no 1_455
C20 H21 3.1402 no .
C21 H12 3.1557 no 1_455
C21 H20 3.1397 no .
C22 H12 3.1582 no 1_455
C22 H16 2.6677 no .
C22 H19 3.2214 no .
H3 H4 2.6210 no .
H3 H16 2.8525 no 1_554
H3 H17 2.7807 no 1_554
H3 H19 2.7938 no 3_665
H3 H20 2.6185 no 3_665
H4 H5 2.5756 no .
H4 H5 3.3317 no 4_554
H4 H6 2.5187 no 4_554
H4 H9 3.3386 no .
H4 H16 2.6847 no 1_554
H4 H17 2.4190 no 1_554
H5 H6 2.5586 no .
H5 H6 2.3817 no 4_554
H5 H9 3.0671 no 4_555
H5 H10 3.2210 no .
H5 H17 3.3313 no 4_554
H6 H9 2.4062 no 4_555
H6 H10 2.6927 no 4_555
H6 H11 3.2691 no .
H9 H10 2.5731 no .
H9 H10 3.2808 no 4_554
H9 H11 3.1285 no 4_554
H9 H17 3.4208 no 1_554
H9 H21 2.9710 no 1_654
H10 H11 2.5849 no .
H10 H11 2.6176 no 4_554
H10 H21 3.3205 no 4_654
H11 H12 2.5817 no .
H12 H19 3.3784 no 1_655
H12 H20 3.3649 no 1_655
H12 H20 3.5597 no 3_665
H13 H14 2.2715 no .
H13 H14 3.2944 no 3_665
H13 H19 3.1701 no 3_665
H14 H14 3.5227 no 3_665
H14 H19 2.0235 no .
H16 H17 2.2862 no .
H16 H22 2.1065 no .
H19 H20 2.3175 no .
H20 H20 3.0960 no 3_565
H21 H22 2.2975 no .

loop_
_geom_torsion_atom_site_label_1
_geom_torsion_atom_site_label_2
_geom_torsion_atom_site_label_3
_geom_torsion_atom_site_label_4
_geom_torsion
_geom_torsion_publ_flag
_geom_torsion_site_symmetry_1
_geom_torsion_site_symmetry_3
_geom_torsion_site_symmetry_4
O1 Zn1 O3 C7 -179.7(9) no . 1_556 1_556
O3 Zn1 O1 C1 -9.0(6) no 1_556 . .
O1 Zn1 O4 C7 178.3(5) no . 3_765 3_765
O4 Zn1 O1 C1 173.8(4) no 3_765 . .
O1 Zn1 N1 C13 -73.1(5) no . . .
O1 Zn1 N1 C17 105.7(5) no . . .
N1 Zn1 O1 C1 -96.2(3) no . . .
O1 Zn1 N2 C20 66.5(4) no . 1_655 1_655
O1 Zn1 N2 C21 -108.3(4) no . 1_655 1_655
N2 Zn1 O1 C1 82.1(3) no 1_655 . .
O3 Zn1 O4 C7 0.2(7) no 1_556 3_765 3_765
O4 Zn1 O3 C7 -3.0(12) no 3_765 1_556 1_556
O3 Zn1 N1 C13 142.1(5) no 1_556 . .
O3 Zn1 N1 C17 -39.1(5) no 1_556 . .
N1 Zn1 O3 C7 -91.9(11) no . 1_556 1_556
O3 Zn1 N2 C20 -148.7(4) no 1_556 1_655 1_655
O3 Zn1 N2 C21 36.5(4) no 1_556 1_655 1_655
N2 Zn1 O3 C7 88.5(11) no 1_655 1_556 1_556
O4 Zn1 N1 C13 17.1(5) no 3_765 . .
O4 Zn1 N1 C17 -164.1(5) no 3_765 . .
N1 Zn1 O4 C7 88.1(5) no . 3_765 3_765
O4 Zn1 N2 C20 -23.7(4) no 3_765 1_655 1_655
O4 Zn1 N2 C21 161.5(4) no 3_765 1_655 1_655
N2 Zn1 O4 C7 -90.1(5) no 1_655 3_765 3_765
C2 Fe1 C3 C2 0.0(3) no . . .
C2 Fe1 C3 C4 -118.1(6) no . . .
C3 Fe1 C2 C1 -120.6(7) no . . .
C3 Fe1 C2 C3 0.0(4) no . . .
C3 Fe1 C2 C6 119.4(5) no . . .
C2 Fe1 C4 C3 38.3(4) no . . .
C2 Fe1 C4 C5 -81.5(4) no . . .
C4 Fe1 C2 C1 -159.1(6) no . . .
C4 Fe1 C2 C3 -38.5(3) no . . .
C4 Fe1 C2 C6 80.8(3) no . . .
C2 Fe1 C5 C4 81.7(4) no . . .
C2 Fe1 C5 C6 -37.8(3) no . . .
C5 Fe1 C2 C1 157.3(6) no . . .
C5 Fe1 C2 C3 -82.1(3) no . . .
C5 Fe1 C2 C6 37.3(3) no . . .
C2 Fe1 C6 C2 0.0(3) no . . .
C2 Fe1 C6 C5 119.4(5) no . . .
C6 Fe1 C2 C1 120.1(7) no . . .
C6 Fe1 C2 C3 -119.4(5) no . . .
C6 Fe1 C2 C6 0.0(3) no . . .
C2 Fe1 C8 C7 -45.8(7) no . . .
C2 Fe1 C8 C9 -166.8(3) no . . .
C2 Fe1 C8 C12 74.0(4) no . . .
C8 Fe1 C2 C1 -45.4(6) no . . .
C8 Fe1 C2 C3 75.1(4) no . . .
C8 Fe1 C2 C6 -165.5(3) no . . .
C2 Fe1 C10 C9 -170.2(5) no . . .
C2 Fe1 C10 C11 -51.5(8) no . . .
C10 Fe1 C2 C1 75.3(9) no . . .
C10 Fe1 C2 C3 -164.2(6) no . . .
C10 Fe1 C2 C6 -44.8(8) no . . .
C2 Fe1 C11 C10 156.4(3) no . . .
C2 Fe1 C11 C12 -84.5(5) no . . .
C11 Fe1 C2 C1 39.2(6) no . . .
C11 Fe1 C2 C3 159.8(3) no . . .
C11 Fe1 C2 C6 -80.8(4) no . . .
C2 Fe1 C12 C8 -126.8(3) no . . .
C2 Fe1 C12 C11 114.3(4) no . . .
C12 Fe1 C2 C1 -4.0(6) no . . .
C12 Fe1 C2 C3 116.6(3) no . . .
C12 Fe1 C2 C6 -124.0(3) no . . .
C3 Fe1 C4 C3 0.0(4) no . . .
C3 Fe1 C4 C5 -119.8(7) no . . .
C4 Fe1 C3 C2 118.1(6) no . . .
C4 Fe1 C3 C4 -0.0(4) no . . .
C3 Fe1 C5 C4 37.7(4) no . . .
C3 Fe1 C5 C6 -81.8(4) no . . .
C5 Fe1 C3 C2 81.0(4) no . . .
C5 Fe1 C3 C4 -37.1(4) no . . .
C3 Fe1 C6 C2 -37.7(3) no . . .
C3 Fe1 C6 C5 81.8(4) no . . .
C6 Fe1 C3 C2 37.7(3) no . . .
C6 Fe1 C3 C4 -80.4(4) no . . .
C3 Fe1 C8 C7 -3.7(7) no . . .
C3 Fe1 C8 C9 -124.8(3) no . . .
C3 Fe1 C8 C12 116.1(4) no . . .
C8 Fe1 C3 C2 -126.1(3) no . . .
C8 Fe1 C3 C4 115.8(4) no . . .
C3 Fe1 C9 C8 75.8(4) no . . .
C3 Fe1 C9 C10 -164.4(3) no . . .
C9 Fe1 C3 C2 -167.6(3) no . . .
C9 Fe1 C3 C4 74.3(5) no . . .
C3 Fe1 C11 C10 -170.8(7) no . . .
C3 Fe1 C11 C12 -51.6(11) no . . .
C11 Fe1 C3 C2 -46.0(10) no . . .
C11 Fe1 C3 C4 -164.1(8) no . . .
C3 Fe1 C12 C8 -83.6(5) no . . .
C3 Fe1 C12 C11 157.5(4) no . . .
C12 Fe1 C3 C2 -82.7(5) no . . .
C12 Fe1 C3 C4 159.2(4) no . . .
C4 Fe1 C5 C4 0.0(5) no . . .
C4 Fe1 C5 C6 -119.5(7) no . . .
C5 Fe1 C4 C3 119.8(7) no . . .
C5 Fe1 C4 C5 0.0(4) no . . .
C4 Fe1 C6 C2 -82.0(4) no . . .
C4 Fe1 C6 C5 37.4(3) no . . .
C6 Fe1 C4 C3 82.4(4) no . . .
C6 Fe1 C4 C5 -37.4(4) no . . .
C4 Fe1 C8 C7 40.1(7) no . . .
C4 Fe1 C8 C9 -80.9(4) no . . .
C4 Fe1 C8 C12 159.9(4) no . . .
C8 Fe1 C4 C3 -84.0(5) no . . .
C8 Fe1 C4 C5 156.2(4) no . . .
C4 Fe1 C9 C8 117.5(3) no . . .
C4 Fe1 C9 C10 -122.7(3) no . . .
C9 Fe1 C4 C3 -126.0(4) no . . .
C9 Fe1 C4 C5 114.1(4) no . . .
C4 Fe1 C10 C9 76.8(5) no . . .
C4 Fe1 C10 C11 -164.5(4) no . . .
C10 Fe1 C4 C3 -167.8(4) no . . .
C10 Fe1 C4 C5 72.4(6) no . . .
C4 Fe1 C12 C8 -47.5(11) no . . .
C4 Fe1 C12 C11 -166.5(8) no . . .
C12 Fe1 C4 C3 -49.7(12) no . . .
C12 Fe1 C4 C5 -169.6(8) no . . .
C5 Fe1 C6 C2 -119.4(5) no . . .
C5 Fe1 C6 C5 0.0(4) no . . .
C6 Fe1 C5 C4 119.5(6) no . . .
C6 Fe1 C5 C6 0.0(3) no . . .
C5 Fe1 C8 C7 77.5(9) no . . .
C5 Fe1 C8 C9 -43.5(8) no . . .
C5 Fe1 C8 C12 -162.7(6) no . . .
C8 Fe1 C5 C4 -53.2(9) no . . .
C8 Fe1 C5 C6 -172.7(5) no . . .
C5 Fe1 C9 C8 160.1(3) no . . .
C5 Fe1 C9 C10 -80.1(4) no . . .
C9 Fe1 C5 C4 -83.8(4) no . . .
C9 Fe1 C5 C6 156.7(3) no . . .
C5 Fe1 C10 C9 116.7(4) no . . .
C5 Fe1 C10 C11 -124.6(4) no . . .
C10 Fe1 C5 C4 -125.5(5) no . . .
C10 Fe1 C5 C6 115.0(4) no . . .
C5 Fe1 C11 C10 73.4(6) no . . .
C5 Fe1 C11 C12 -167.4(4) no . . .
C11 Fe1 C5 C4 -166.0(4) no . . .
C11 Fe1 C5 C6 74.5(6) no . . .
C6 Fe1 C9 C8 -165.6(5) no . . .
C6 Fe1 C9 C10 -45.9(7) no . . .
C9 Fe1 C6 C2 -168.8(5) no . . .
C9 Fe1 C6 C5 -49.4(7) no . . .
C6 Fe1 C10 C9 158.3(3) no . . .
C6 Fe1 C10 C11 -83.0(4) no . . .
C10 Fe1 C6 C2 159.2(4) no . . .
C10 Fe1 C6 C5 -81.4(4) no . . .
C6 Fe1 C11 C10 114.0(4) no . . .
C6 Fe1 C11 C12 -126.9(4) no . . .
C11 Fe1 C6 C2 116.8(4) no . . .
C11 Fe1 C6 C5 -123.8(4) no . . .
C6 Fe1 C12 C8 -169.1(3) no . . .
C6 Fe1 C12 C11 72.0(5) no . . .
C12 Fe1 C6 C2 76.6(4) no . . .
C12 Fe1 C6 C5 -164.0(3) no . . .
C8 Fe1 C9 C8 0.0(3) no . . .
C8 Fe1 C9 C10 119.7(5) no . . .
C9 Fe1 C8 C7 121.0(7) no . . .
C9 Fe1 C8 C9 0.0(3) no . . .
C9 Fe1 C8 C12 -119.2(5) no . . .
C8 Fe1 C10 C9 -37.1(3) no . . .
C8 Fe1 C10 C11 81.6(4) no . . .
C10 Fe1 C8 C7 158.5(7) no . . .
C10 Fe1 C8 C9 37.4(4) no . . .
C10 Fe1 C8 C12 -81.7(4) no . . .
C8 Fe1 C11 C10 -81.3(5) no . . .
C8 Fe1 C11 C12 37.9(4) no . . .
C11 Fe1 C8 C7 -157.6(7) no . . .
C11 Fe1 C8 C9 81.4(4) no . . .
C11 Fe1 C8 C12 -37.8(4) no . . .
C8 Fe1 C12 C8 0.0(3) no . . .
C8 Fe1 C12 C11 -118.9(6) no . . .
C12 Fe1 C8 C7 -119.8(8) no . . .
C12 Fe1 C8 C9 119.2(5) no . . .
C12 Fe1 C8 C12 0.0(4) no . . .
C9 Fe1 C10 C9 0.0(3) no . . .
C9 Fe1 C10 C11 118.7(6) no . . .
C10 Fe1 C9 C8 -119.7(6) no . . .
C10 Fe1 C9 C10 0.0(4) no . . .
C9 Fe1 C11 C10 -37.9(4) no . . .
C9 Fe1 C11 C12 81.3(5) no . . .
C11 Fe1 C9 C8 -81.7(4) no . . .
C11 Fe1 C9 C10 38.0(3) no . . .
C9 Fe1 C12 C8 37.4(3) no . . .
C9 Fe1 C12 C11 -81.6(4) no . . .
C12 Fe1 C9 C8 -37.9(3) no . . .
C12 Fe1 C9 C10 81.9(3) no . . .
C10 Fe1 C11 C10 0.0(5) no . . .
C10 Fe1 C11 C12 119.1(8) no . . .
C11 Fe1 C10 C9 -118.7(7) no . . .
C11 Fe1 C10 C11 0.0(5) no . . .
C10 Fe1 C12 C8 81.2(5) no . . .
C10 Fe1 C12 C11 -37.8(4) no . . .
C12 Fe1 C10 C9 -81.0(4) no . . .
C12 Fe1 C10 C11 37.7(4) no . . .
C11 Fe1 C12 C8 118.9(7) no . . .
C11 Fe1 C12 C11 0.0(5) no . . .
C12 Fe1 C11 C10 -119.1(8) no . . .
C12 Fe1 C11 C12 0.0(4) no . . .
Zn1 O1 C1 O2 5.5(8) no . . .
Zn1 O1 C1 C2 -177.0(6) no . . .
Zn1 O3 C7 O4 3.5(19) no 1_554 . .
Zn1 O3 C7 C8 -173.7(10) no 1_554 . .
Zn1 O4 C7 O3 -1.2(11) no 3_765 . .
Zn1 O4 C7 C8 175.9(4) no 3_765 . .
Zn1 N1 C13 C14 179.5(6) no . . .
Zn1 N1 C17 C16 -178.0(6) no . . .
C13 N1 C17 C16 0.9(12) no . . .
C17 N1 C13 C14 0.6(13) no . . .
Zn1 N2 C20 C19 -177.9(4) no 1_455 . .
Zn1 N2 C21 C22 176.8(5) no 1_455 . .
C20 N2 C21 C22 1.9(11) no . . .
C21 N2 C20 C19 -2.8(10) no . . .
O1 C1 C2 Fe1 88.9(8) no . . .
O1 C1 C2 C3 0.1(12) no . . .
O1 C1 C2 C6 176.7(7) no . . .
O2 C1 C2 Fe1 -93.5(9) no . . .
O2 C1 C2 C3 177.7(7) no . . .
O2 C1 C2 C6 -5.6(12) no . . .
Fe1 C2 C3 Fe1 0.00(3) no . . .
Fe1 C2 C3 C4 60.2(5) no . . .
Fe1 C2 C6 Fe1 -0.00(3) no . . .
Fe1 C2 C6 C5 -59.3(6) no . . .
C1 C2 C3 Fe1 118.5(8) no . . .
C1 C2 C3 C4 178.7(7) no . . .
C1 C2 C6 Fe1 -118.2(8) no . . .
C1 C2 C6 C5 -177.5(7) no . . .
C3 C2 C6 Fe1 59.0(6) no . . .
C3 C2 C6 C5 -0.3(9) no . . .
C6 C2 C3 Fe1 -58.6(6) no . . .
C6 C2 C3 C4 1.5(9) no . . .
Fe1 C3 C4 Fe1 0.00(4) no . . .
Fe1 C3 C4 C5 57.9(5) no . . .
C2 C3 C4 Fe1 -60.0(6) no . . .
C2 C3 C4 C5 -2.1(10) no . . .
Fe1 C4 C5 Fe1 0.00(4) no . . .
Fe1 C4 C5 C6 60.2(5) no . . .
C3 C4 C5 Fe1 -58.2(7) no . . .
C3 C4 C5 C6 2.0(10) no . . .
Fe1 C5 C6 Fe1 0.00(4) no . . .
Fe1 C5 C6 C2 59.7(5) no . . .
C4 C5 C6 Fe1 -60.8(7) no . . .
C4 C5 C6 C2 -1.0(10) no . . .
O3 C7 C8 Fe1 -87.7(9) no . . .
O3 C7 C8 C9 3.9(11) no . . .
O3 C7 C8 C12 -178.5(6) no . . .
O4 C7 C8 Fe1 94.8(7) no . . .
O4 C7 C8 C9 -173.6(6) no . . .
O4 C7 C8 C12 4.1(11) no . . .
Fe1 C8 C9 Fe1 0.00(3) no . . .
Fe1 C8 C9 C10 -59.4(6) no . . .
Fe1 C8 C12 Fe1 0.00(4) no . . .
Fe1 C8 C12 C11 59.6(5) no . . .
C7 C8 C9 Fe1 -122.7(8) no . . .
C7 C8 C9 C10 177.9(7) no . . .
C7 C8 C12 Fe1 122.6(8) no . . .
C7 C8 C12 C11 -177.8(7) no . . .
C9 C8 C12 Fe1 -59.4(6) no . . .
C9 C8 C12 C11 0.2(9) no . . .
C12 C8 C9 Fe1 59.3(6) no . . .
C12 C8 C9 C10 -0.0(9) no . . .
Fe1 C9 C10 Fe1 0.00(3) no . . .
Fe1 C9 C10 C11 -59.8(7) no . . .
C8 C9 C10 Fe1 59.6(7) no . . .
C8 C9 C10 C11 -0.1(11) no . . .
Fe1 C10 C11 Fe1 0.00(4) no . . .
Fe1 C10 C11 C12 -59.4(6) no . . .
C9 C10 C11 Fe1 59.7(7) no . . .
C9 C10 C11 C12 0.3(12) no . . .
Fe1 C11 C12 Fe1 0.00(5) no . . .
Fe1 C11 C12 C8 -59.6(5) no . . .
C10 C11 C12 Fe1 59.3(7) no . . .
C10 C11 C12 C8 -0.3(11) no . . .
N1 C13 C14 C15 -1.1(17) no . . .
C13 C14 C15 C16 0.2(14) no . . .
C13 C14 C15 C18 180.0(9) no . . .
C14 C15 C16 C17 1.2(12) no . . .
C14 C15 C18 C19 7.0(11) no . . .
C14 C15 C18 C22 -177.0(8) no . . .
C16 C15 C18 C19 -173.2(7) no . . .
C16 C15 C18 C22 2.8(11) no . . .
C18 C15 C16 C17 -178.6(7) no . . .
C15 C16 C17 N1 -1.9(14) no . . .
C15 C18 C19 C20 -178.5(6) no . . .
C15 C18 C22 C21 177.7(6) no . . .
C19 C18 C22 C21 -6.1(11) no . . .
C22 C18 C19 C20 5.2(10) no . . .
C18 C19 C20 N2 -0.8(11) no . . .
N2 C21 C22 C18 2.7(12) no . . .

loop_
_platon_squeeze_void_nr
_platon_squeeze_void_average_x
_platon_squeeze_void_average_y
_platon_squeeze_void_average_z
_platon_squeeze_void_volume
_platon_squeeze_void_count_electrons
1 0.477 0.250 0.056 283 58
2 0.523 0.750 0.046 283 57
